data_7703360
loop_
_publ_author_name
'Seki, Tomohiro'
'Toyoshima, Naoki'
'Ito, Hajime'

_publ_section_title
;
 Mixed crystal formation of two gold isocyanide complexes with various
 ratios for continuous tuning of photophysical properties.
;
_journal_issue 7
_journal_name_full 'Dalton transactions (Cambridge, England : 2003)'
_journal_page_first 2073
_journal_page_last 2076
_journal_paper_doi 10.1039/d0dt00195c
_journal_volume 49
_journal_year 2020
_chemical_absolute_configuration ad
_chemical_formula_moiety '2(C20.5 H23 Au F4.5 N1.5 Si)'
_chemical_formula_sum 'C41 H46 Au2 F9 N3 Si2'
_chemical_formula_weight 1201.92
_space_group_crystal_system orthorhombic
_space_group_IT_number 19
_space_group_name_Hall 'P 2ac 2ab'
_space_group_name_H-M_alt 'P 21 21 21'
_atom_sites_solution_hydrogens geom
_atom_sites_solution_primary dual
_audit_creation_date 2019-08-31
_audit_creation_method
;
Olex2 1.2
(compiled 2018.05.29 svn.r3508 for OlexSys, GUI svn.r5506)
;
_audit_update_record
;
2019-09-14 deposited with the CCDC.	2020-01-24 downloaded from the CCDC.
;
_cell_angle_alpha 90
_cell_angle_beta 90
_cell_angle_gamma 90
_cell_formula_units_Z 2
_cell_length_a 7.1510(3)
_cell_length_b 13.6446(7)
_cell_length_c 21.9432(9)
_cell_measurement_reflns_used 6410
_cell_measurement_temperature 123
_cell_measurement_theta_max 28.9650
_cell_measurement_theta_min 3.0010
_cell_volume 2141.05(17)
_computing_cell_refinement 'CrysAlisPro 1.171.39.43a (Rigaku OD, 2018)'
_computing_data_collection 'CrysAlisPro 1.171.39.43a (Rigaku OD, 2018)'
_computing_data_reduction 'CrysAlisPro 1.171.39.43a (Rigaku OD, 2018)'
_computing_molecular_graphics 'Olex2 (Dolomanov et al., 2009)'
_computing_publication_material 'Olex2 (Dolomanov et al., 2009)'
_computing_structure_refinement 'ShelXL (Sheldrick, 2015)'
_computing_structure_solution 'ShelXT (Sheldrick, 2015)'
_diffrn_ambient_temperature 123
_diffrn_detector 'PLATUS 200K area detector'
_diffrn_detector_area_resol_mean 5.811
_diffrn_detector_type 'HPC area detector'
_diffrn_measured_fraction_theta_full 0.994
_diffrn_measured_fraction_theta_max 0.868
_diffrn_measurement_details
;
List of Runs (angles in degrees, time in seconds):

  # Type    Start    End  Width  t~exp~   \w     \q     \k     \f   Frames
#--------------------------------------------------------------------------
  1  \w    -32.00  -7.00   0.50    1.32    --   -7.30  26.00-101.00   50
  2  \w    -25.00  72.00   0.50    1.32    --   -7.30  14.00 120.00  194
  3  \w    -97.00 -56.00   0.50    1.32    --   -7.30  14.00 120.00   82
;
_diffrn_measurement_device 'four-circle diffractometer'
_diffrn_measurement_device_type 'Rigaku XtaLAB P200'
_diffrn_measurement_method '\w scans'
_diffrn_orient_matrix_type 'CrysAlisPro convention (1999,Acta A55,543-557)'
_diffrn_orient_matrix_UB_11 0.0426369000
_diffrn_orient_matrix_UB_12 0.0339080000
_diffrn_orient_matrix_UB_13 0.0202129000
_diffrn_orient_matrix_UB_21 -0.0086130000
_diffrn_orient_matrix_UB_22 -0.0342604000
_diffrn_orient_matrix_UB_23 0.0241736000
_diffrn_orient_matrix_UB_31 0.0890871000
_diffrn_orient_matrix_UB_32 -0.0194292000
_diffrn_orient_matrix_UB_33 -0.0073102000
_diffrn_radiation_monochromator 'multi-layer mirror optics'
_diffrn_radiation_probe x-ray
_diffrn_radiation_type MoK\a
_diffrn_radiation_wavelength 0.71073
_diffrn_reflns_av_R_equivalents 0.0310
_diffrn_reflns_av_unetI/netI 0.0428
_diffrn_reflns_Laue_measured_fraction_full 0.994
_diffrn_reflns_Laue_measured_fraction_max 0.868
_diffrn_reflns_limit_h_max 7
_diffrn_reflns_limit_h_min -9
_diffrn_reflns_limit_k_max 14
_diffrn_reflns_limit_k_min -18
_diffrn_reflns_limit_l_max 29
_diffrn_reflns_limit_l_min -29
_diffrn_reflns_number 9765
_diffrn_reflns_point_group_measured_fraction_full 0.962
_diffrn_reflns_point_group_measured_fraction_max 0.801
_diffrn_reflns_theta_full 25.242
_diffrn_reflns_theta_max 28.962
_diffrn_reflns_theta_min 3.127
_diffrn_source 'rotating anode X-ray generator'
_diffrn_source_type micromax007
_exptl_absorpt_coefficient_mu 6.973
_exptl_absorpt_correction_T_max 1.00000
_exptl_absorpt_correction_T_min 0.61423
_exptl_absorpt_correction_type multi-scan
_exptl_absorpt_process_details
;
CrysAlisPro 1.171.39.43a (Rigaku Oxford Diffraction, 2018)
Empirical absorption correction using spherical harmonics,
 implemented in SCALE3 ABSPACK scaling algorithm.
;
_exptl_crystal_colour 'clear colourless'
_exptl_crystal_colour_lustre clear
_exptl_crystal_colour_primary colourless
_exptl_crystal_density_diffrn 1.864
_exptl_crystal_description needle
_exptl_crystal_F_000 1160
_exptl_crystal_size_max 0.5
_exptl_crystal_size_mid 0.05
_exptl_crystal_size_min 0.05
_refine_diff_density_max 0.791
_refine_diff_density_min -0.931
_refine_diff_density_rms 0.115
_refine_ls_abs_structure_details
;
 Flack x determined using 1608 quotients [(I+)-(I-)]/[(I+)+(I-)]
 (Parsons, Flack and Wagner, Acta Cryst. B69 (2013) 249-259).
;
_refine_ls_abs_structure_Flack -0.011(6)
_refine_ls_extinction_method none
_refine_ls_goodness_of_fit_ref 1.049
_refine_ls_hydrogen_treatment constr
_refine_ls_matrix_type full
_refine_ls_number_parameters 248
_refine_ls_number_reflns 4546
_refine_ls_number_restraints 0
_refine_ls_restrained_S_all 1.049
_refine_ls_R_factor_all 0.0274
_refine_ls_R_factor_gt 0.0247
_refine_ls_shift/su_max 0.001
_refine_ls_shift/su_mean 0.000
_refine_ls_structure_factor_coef Fsqd
_refine_ls_weighting_details 'w=1/[\s^2^(Fo^2^)+(0.0225P)^2^] where P=(Fo^2^+2Fc^2^)/3'
_refine_ls_weighting_scheme calc
_refine_ls_wR_factor_gt 0.0529
_refine_ls_wR_factor_ref 0.0535
_reflns_Friedel_coverage 0.624
_reflns_Friedel_fraction_full 0.920
_reflns_Friedel_fraction_max 0.712
_reflns_number_gt 4292
_reflns_number_total 4546
_reflns_threshold_expression 'I > 2\s(I)'
_cod_data_source_file d0dt00195c2.cif
_cod_data_source_block tys-191
_cod_depositor_comments 'Adding full bibliography for 7703359--7703361.cif.'
_cod_database_code 7703360
_shelx_shelxl_version_number 2018/1
_chemical_oxdiff_formula 'Au F Si N H C'
_shelx_space_group_comment
;
The symmetry employed for this shelxl refinement is uniquely defined
by the following loop, which should always be used as a source of
symmetry information in preference to the above space-group names.
They are only intended as comments.
;
_shelx_estimated_absorpt_t_max 0.722
_shelx_estimated_absorpt_t_min 0.128
_reflns_odcompleteness_completeness 98.94
_reflns_odcompleteness_iscentric 1
_reflns_odcompleteness_theta 26.32
_olex2_refinement_description
;
1. Fixed Uiso
 At 1.2 times of:
  All C(H) groups
 At 1.5 times of:
  All C(H,H,H) groups
2. Uiso/Uaniso restraints and constraints
Uanis(C00N) = Uanis(N0AA)
3. Others
 Fixed Sof: C00N(0.5) F3(0.5) N0AA(0.5)
4.a Aromatic/amide H refined with riding coordinates:
 C00K(H00K), C00D(H00D)
4.b Fitted hexagon refined as free rotating group:
 C009(C00A,C00C,C00K,C00L,C00D), C00E(C00B,C00M,C00R,C00N,C00J)
4.c Idealised Me refined as rotating group:
 C00F(H00A,H00B,H00C), C00G(H00E,H00F,H00G), C00H(H00H,H00I,H00J), C00I(H00L,
 H00M,H00N), C00P(H00O,H00P,H00Q), C00Q(H00R,H00S,H00T), C00S(H00U,H00V,H00W)
;
_olex2_submission_special_instructions 'No special instructions were received'
_oxdiff_exptl_absorpt_empirical_details
;
Empirical correction (ABSPACK) includes:
- Absorption correction using spherical harmonics
- Frame scaling
;
_oxdiff_exptl_absorpt_empirical_full_max 2.947
_oxdiff_exptl_absorpt_empirical_full_min 0.483

loop_
_space_group_symop_operation_xyz
'x, y, z'
'-x+1/2, -y, z+1/2'
'-x, y+1/2, -z+1/2'
'x+1/2, -y+1/2, -z'

loop_
_atom_site_label
_atom_site_type_symbol
_atom_site_fract_x
_atom_site_fract_y
_atom_site_fract_z
_atom_site_U_iso_or_equiv
_atom_site_adp_type
_atom_site_occupancy
_atom_site_site_symmetry_order
_atom_site_calc_flag
_atom_site_refinement_flags_posn
_atom_site_refinement_flags_occupancy
_atom_site_disorder_assembly
_atom_site_disorder_group
Au01 Au 0.65375(3) 0.66884(2) 0.56088(2) 0.01850(7) Uani 1 1 d . . . .
Si02 Si 0.5838(2) 1.04163(11) 0.54258(7) 0.0168(3) Uani 1 1 d . . . .
F003 F 0.6705(5) 0.4305(2) 0.56715(17) 0.0335(8) Uani 1 1 d . . . .
N004 N 0.6426(7) 0.8410(3) 0.4685(2) 0.0188(9) Uani 1 1 d . . . .
F005 F 0.7101(7) 0.3111(3) 0.6631(2) 0.0449(11) Uani 1 1 d . . . .
F006 F 0.6861(6) 0.7001(3) 0.70238(17) 0.0368(10) Uani 1 1 d . . . .
C007 C 0.6422(9) 0.7729(4) 0.4992(3) 0.0202(12) Uani 1 1 d . . . .
F008 F 0.7294(6) 0.5746(3) 0.79525(18) 0.0449(11) Uani 1 1 d . . . .
C009 C 0.6411(6) 1.0169(2) 0.45677(11) 0.0180(11) Uani 1 1 d . . . .
C00A C 0.6528(6) 0.92326(19) 0.43219(14) 0.0188(11) Uani 1 1 d G . . .
C00C C 0.6790(6) 0.91107(19) 0.36988(15) 0.0214(13) Uani 1 1 d G . . .
C00K C 0.6936(5) 0.9926(3) 0.33217(11) 0.0220(13) Uani 1 1 d G . . .
H00K H 0.711590 0.984219 0.289584 0.026 Uiso 1 1 calc R . . .
C00L C 0.6820(6) 1.0862(2) 0.35675(14) 0.0222(13) Uani 1 1 d G . . .
C00D C 0.6557(6) 1.09844(17) 0.41906(15) 0.0216(12) Uani 1 1 d G . . .
H00D H 0.647696 1.162467 0.435861 0.026 Uiso 1 1 calc R . . .
C00E C 0.6836(6) 0.4694(3) 0.62134(15) 0.0227(13) Uani 1 1 d . . . .
C00B C 0.6781(6) 0.5699(2) 0.63136(14) 0.0188(12) Uani 1 1 d G . . .
C00M C 0.6923(6) 0.6066(2) 0.69028(17) 0.0234(14) Uani 1 1 d G . . .
C00R C 0.7119(7) 0.5427(3) 0.73920(14) 0.0284(15) Uani 1 1 d G . . .
C00N C 0.7174(9) 0.4421(3) 0.72918(18) 0.0315(15) Uani 0.5 1 d G P A 1
C00J C 0.7032(8) 0.4055(2) 0.6703(2) 0.0289(15) Uani 1 1 d G . . .
C00F C 0.6895(9) 0.8072(5) 0.3430(3) 0.0289(15) Uani 1 1 d . . . .
H00A H 0.804959 0.775316 0.356651 0.043 Uiso 1 1 calc GR . . .
H00B H 0.688775 0.811063 0.298417 0.043 Uiso 1 1 calc GR . . .
H00C H 0.581492 0.769005 0.356834 0.043 Uiso 1 1 calc GR . . .
C00G C 0.4072(8) 0.9518(4) 0.5709(3) 0.0224(13) Uani 1 1 d . . . .
H00E H 0.310013 0.942564 0.539928 0.034 Uiso 1 1 calc GR . . .
H00F H 0.350285 0.976665 0.608463 0.034 Uiso 1 1 calc GR . . .
H00G H 0.468513 0.888939 0.579158 0.034 Uiso 1 1 calc GR . . .
C00H C 0.8944(8) 0.9349(5) 0.5880(3) 0.0260(14) Uani 1 1 d . . . .
H00H H 0.806820 0.885020 0.602687 0.039 Uiso 1 1 calc GR . . .
H00I H 1.007221 0.934333 0.613342 0.039 Uiso 1 1 calc GR . . .
H00J H 0.928300 0.920792 0.545618 0.039 Uiso 1 1 calc GR . . .
C00I C 0.9405(9) 1.1160(5) 0.5717(3) 0.0263(14) Uani 1 1 d . . . .
H00L H 0.975031 1.105782 0.528942 0.039 Uiso 1 1 calc GR . . .
H00M H 1.052843 1.112733 0.597185 0.039 Uiso 1 1 calc GR . . .
H00N H 0.881835 1.180489 0.576255 0.039 Uiso 1 1 calc GR . . .
C00O C 0.8021(8) 1.0360(4) 0.5916(3) 0.0176(12) Uani 1 1 d . . . .
C00P C 0.4791(8) 1.1667(5) 0.5469(3) 0.0262(13) Uani 1 1 d . . . .
H00O H 0.573070 1.215573 0.535312 0.039 Uiso 1 1 calc GR . . .
H00P H 0.436743 1.179474 0.588616 0.039 Uiso 1 1 calc GR . . .
H00Q H 0.372353 1.170849 0.518975 0.039 Uiso 1 1 calc GR . . .
C00Q C 0.6989(10) 1.1736(5) 0.3148(3) 0.0348(15) Uani 1 1 d . . . .
H00R H 0.631777 1.229421 0.332391 0.052 Uiso 1 1 calc GR . . .
H00S H 0.644710 1.157372 0.274998 0.052 Uiso 1 1 calc GR . . .
H00T H 0.831105 1.190575 0.309680 0.052 Uiso 1 1 calc GR . . .
C00S C 0.7471(9) 1.0549(5) 0.6584(3) 0.0259(14) Uani 1 1 d . . . .
H00U H 0.694425 1.120898 0.662204 0.039 Uiso 1 1 calc GR . . .
H00V H 0.858176 1.049325 0.684351 0.039 Uiso 1 1 calc GR . . .
H00W H 0.653816 1.006466 0.671187 0.039 Uiso 1 1 calc GR . . .
F3 F 0.7339(13) 0.3843(6) 0.7760(4) 0.044(2) Uani 0.5 1 d . P A 1
N0AA N 0.7170(18) 0.4427(8) 0.7285(5) 0.0315(15) Uani 0.5 1 d . P A 2

loop_
_atom_site_aniso_label
_atom_site_aniso_U_11
_atom_site_aniso_U_22
_atom_site_aniso_U_33
_atom_site_aniso_U_23
_atom_site_aniso_U_13
_atom_site_aniso_U_12
Au01 0.02232(11) 0.01839(10) 0.01479(11) -0.00019(9) 0.00002(10) -0.00021(10)
Si02 0.0196(8) 0.0178(7) 0.0130(8) -0.0017(6) -0.0006(6) 0.0003(6)
F003 0.048(2) 0.0262(17) 0.026(2) -0.0099(16) -0.002(2) 0.0010(17)
N004 0.020(2) 0.021(2) 0.015(2) -0.002(2) -0.004(2) 0.003(3)
F005 0.066(3) 0.0171(19) 0.052(3) 0.0034(18) -0.002(2) 0.0029(18)
F006 0.060(3) 0.0239(18) 0.026(2) -0.0095(15) -0.002(2) -0.0031(18)
C007 0.025(3) 0.021(3) 0.015(3) -0.005(2) -0.001(3) 0.002(3)
F008 0.061(3) 0.061(3) 0.012(2) 0.0016(19) -0.0014(19) -0.009(2)
C009 0.019(3) 0.021(3) 0.014(3) -0.003(2) -0.004(2) 0.000(3)
C00A 0.015(2) 0.022(3) 0.019(3) 0.006(2) -0.002(3) 0.000(2)
C00C 0.021(3) 0.027(3) 0.015(3) -0.002(2) -0.002(2) 0.004(3)
C00K 0.022(3) 0.034(3) 0.010(3) -0.002(2) 0.002(2) 0.000(3)
C00L 0.022(3) 0.029(3) 0.016(3) 0.006(2) -0.002(2) -0.002(3)
C00D 0.026(3) 0.020(3) 0.019(3) 0.002(2) -0.001(3) 0.001(3)
C00E 0.018(3) 0.026(3) 0.024(3) -0.005(2) 0.001(3) 0.000(2)
C00B 0.014(3) 0.022(3) 0.021(3) 0.000(2) 0.004(2) -0.002(2)
C00M 0.024(3) 0.030(3) 0.016(3) 0.002(3) 0.004(3) -0.003(3)
C00R 0.031(4) 0.038(4) 0.015(3) 0.004(3) 0.000(3) -0.009(3)
C00N 0.031(3) 0.035(3) 0.028(4) 0.010(3) 0.000(3) -0.006(3)
C00J 0.037(4) 0.018(3) 0.032(4) 0.005(3) 0.002(3) -0.003(3)
C00F 0.035(4) 0.035(4) 0.016(3) -0.009(3) 0.004(3) -0.002(3)
C00G 0.021(3) 0.029(3) 0.018(3) -0.006(2) 0.003(2) -0.003(2)
C00H 0.016(3) 0.033(3) 0.029(4) -0.003(3) -0.001(3) 0.001(3)
C00I 0.024(3) 0.034(3) 0.022(4) 0.000(3) -0.002(3) -0.008(3)
C00O 0.020(3) 0.022(3) 0.011(3) -0.001(2) -0.001(2) -0.002(2)
C00P 0.028(3) 0.027(3) 0.023(3) -0.004(3) -0.001(2) 0.004(3)
C00Q 0.045(4) 0.032(3) 0.027(3) 0.010(3) 0.001(3) -0.001(3)
C00S 0.027(3) 0.034(4) 0.016(3) 0.001(3) 0.001(3) -0.004(3)
F3 0.077(6) 0.035(4) 0.021(4) 0.016(3) -0.003(4) 0.005(4)
N0AA 0.031(3) 0.035(3) 0.028(4) 0.010(3) 0.000(3) -0.006(3)

loop_
_atom_type_symbol
_atom_type_description
_atom_type_scat_dispersion_real
_atom_type_scat_dispersion_imag
_atom_type_scat_source
C C 0.0033 0.0016 'International Tables Vol C Tables 4.2.6.8 and 6.1.1.4'
H H 0.0000 0.0000 'International Tables Vol C Tables 4.2.6.8 and 6.1.1.4'
Au Au -2.0133 8.8022 'International Tables Vol C Tables 4.2.6.8 and 6.1.1.4'
F F 0.0171 0.0103 'International Tables Vol C Tables 4.2.6.8 and 6.1.1.4'
N N 0.0061 0.0033 'International Tables Vol C Tables 4.2.6.8 and 6.1.1.4'
Si Si 0.0817 0.0704 'International Tables Vol C Tables 4.2.6.8 and 6.1.1.4'

loop_
_geom_angle_atom_site_label_1
_geom_angle_atom_site_label_2
_geom_angle_atom_site_label_3
_geom_angle
C007 Au01 C00B 174.2(2)
C00G Si02 C009 110.4(2)
C00G Si02 C00O 110.0(3)
C00O Si02 C009 111.5(2)
C00P Si02 C009 106.9(2)
C00P Si02 C00G 108.2(3)
C00P Si02 C00O 109.8(3)
C007 N004 C00A 177.0(6)
N004 C007 Au01 172.0(5)
C00A C009 Si02 122.99(18)
C00A C009 C00D 120.0
C00D C009 Si02 116.81(18)
N004 C00A C009 121.5(3)
N004 C00A C00C 118.5(3)
C009 C00A C00C 120.0
C00A C00C C00F 119.6(3)
C00K C00C C00A 120.0
C00K C00C C00F 120.4(3)
C00C C00K H00K 120.0
C00L C00K C00C 120.0
C00L C00K H00K 120.0
C00K C00L C00Q 118.9(3)
C00D C00L C00K 120.0
C00D C00L C00Q 121.1(3)
C009 C00D H00D 120.0
C00L C00D C009 120.0
C00L C00D H00D 120.0
F003 C00E C00B 122.9(3)
F003 C00E C00J 117.1(3)
C00B C00E C00J 120.0
C00E C00B Au01 122.0(2)
C00M C00B Au01 118.0(2)
C00M C00B C00E 120.0
F006 C00M C00B 122.6(3)
F006 C00M C00R 117.4(3)
C00R C00M C00B 120.0
F008 C00R C00M 121.7(4)
F008 C00R C00N 118.3(4)
F008 C00R N0AA 119.0(6)
C00N C00R C00M 120.0
N0AA C00R C00M 119.3(5)
C00J C00N C00R 120.0
F3 C00N C00R 118.4(5)
F3 C00N C00J 121.6(5)
F005 C00J C00E 122.2(4)
F005 C00J C00N 117.8(4)
F005 C00J N0AA 118.3(6)
C00N C00J C00E 120.0
N0AA C00J C00E 119.5(5)
C00C C00F H00A 109.5
C00C C00F H00B 109.5
C00C C00F H00C 109.5
H00A C00F H00B 109.5
H00A C00F H00C 109.5
H00B C00F H00C 109.5
Si02 C00G H00E 109.5
Si02 C00G H00F 109.5
Si02 C00G H00G 109.5
H00E C00G H00F 109.5
H00E C00G H00G 109.5
H00F C00G H00G 109.5
H00H C00H H00I 109.5
H00H C00H H00J 109.5
H00I C00H H00J 109.5
C00O C00H H00H 109.5
C00O C00H H00I 109.5
C00O C00H H00J 109.5
H00L C00I H00M 109.5
H00L C00I H00N 109.5
H00M C00I H00N 109.5
C00O C00I H00L 109.5
C00O C00I H00M 109.5
C00O C00I H00N 109.5
C00H C00O Si02 111.2(4)
C00H C00O C00I 110.3(5)
C00H C00O C00S 108.1(5)
C00I C00O Si02 109.9(4)
C00I C00O C00S 108.4(5)
C00S C00O Si02 108.8(4)
Si02 C00P H00O 109.5
Si02 C00P H00P 109.5
Si02 C00P H00Q 109.5
H00O C00P H00P 109.5
H00O C00P H00Q 109.5
H00P C00P H00Q 109.5
C00L C00Q H00R 109.5
C00L C00Q H00S 109.5
C00L C00Q H00T 109.5
H00R C00Q H00S 109.5
H00R C00Q H00T 109.5
H00S C00Q H00T 109.5
C00O C00S H00U 109.5
C00O C00S H00V 109.5
C00O C00S H00W 109.5
H00U C00S H00V 109.5
H00U C00S H00W 109.5
H00V C00S H00W 109.5
C00J N0AA C00R 121.3(9)

loop_
_geom_bond_atom_site_label_1
_geom_bond_atom_site_label_2
_geom_bond_distance
Au01 C007 1.963(6)
Au01 C00B 2.060(3)
Si02 C009 1.956(3)
Si02 C00G 1.867(6)
Si02 C00O 1.897(6)
Si02 C00P 1.867(6)
F003 C00E 1.305(5)
N004 C007 1.148(7)
N004 C00A 1.378(5)
F005 C00J 1.298(5)
F006 C00M 1.304(4)
F008 C00R 1.311(5)
C009 C00A 1.3900
C009 C00D 1.3900
C00A C00C 1.3900
C00C C00K 1.3900
C00C C00F 1.537(6)
C00K H00K 0.9500
C00K C00L 1.3900
C00L C00D 1.3900
C00L C00Q 1.511(7)
C00D H00D 0.9500
C00E C00B 1.3900
C00E C00J 1.3900
C00B C00M 1.3900
C00M C00R 1.3900
C00R C00N 1.3900
C00R N0AA 1.385(14)
C00N C00J 1.3900
C00N F3 1.301(8)
C00J N0AA 1.378(14)
C00F H00A 0.9800
C00F H00B 0.9800
C00F H00C 0.9800
C00G H00E 0.9800
C00G H00F 0.9800
C00G H00G 0.9800
C00H H00H 0.9800
C00H H00I 0.9800
C00H H00J 0.9800
C00H C00O 1.530(8)
C00I H00L 0.9800
C00I H00M 0.9800
C00I H00N 0.9800
C00I C00O 1.537(8)
C00O C00S 1.539(8)
C00P H00O 0.9800
C00P H00P 0.9800
C00P H00Q 0.9800
C00Q H00R 0.9800
C00Q H00S 0.9800
C00Q H00T 0.9800
C00S H00U 0.9800
C00S H00V 0.9800
C00S H00W 0.9800
